data_4066813
loop_
_publ_author_name
'Ray, Mausumi'
'Nakao, Yoshihide'
'Sato, Hirofumi'
'Sakaki, Shigeyoshi'
'Watanabe, Takahito'
'Hashimoto, Hisako'
'Tobita, Hiromi'

_publ_section_title
;
 Experimental and Theoretical Study of a Tungsten Dihydride Silyl Complex:
 New Insight into Its Bonding Nature and Fluxional Behavior
;
_journal_issue 23
_journal_name_full Organometallics
_journal_page_first 6267
_journal_paper_doi 10.1021/om100653v
_journal_volume 29
_journal_year 2010
_chemical_formula_sum 'C23 H48 O3 Si4 W'
_chemical_formula_weight 668.82
_chemical_name_systematic
; 
 ? 
;
_space_group_IT_number 5
_symmetry_space_group_name_Hall 'C 2y'
_symmetry_space_group_name_H-M 'C 1 2 1'
_atom_sites_solution_hydrogens geom
_atom_sites_solution_primary direct
_atom_sites_solution_secondary difmap
_audit_creation_method SHELXL-97
_cell_angle_alpha 90.00
_cell_angle_beta 94.745(3)
_cell_angle_gamma 90.00
_cell_formula_units_Z 4
_cell_length_a 15.7384(17)
_cell_length_b 8.9528(15)
_cell_length_c 20.893(2)
_cell_measurement_temperature 150(2)
_cell_volume 2933.8(6)
_computing_structure_refinement 'SHELXL-97 (Sheldrick, 1997)'
_computing_structure_solution 'SHELXS-97 (Sheldrick, 1990)'
_diffrn_ambient_temperature 150(2)
_diffrn_measured_fraction_theta_full 0.994
_diffrn_measured_fraction_theta_max 0.994
_diffrn_radiation_monochromator graphite
_diffrn_radiation_source 'fine-focus sealed tube'
_diffrn_radiation_type MoK\a
_diffrn_radiation_wavelength 0.71073
_diffrn_reflns_av_R_equivalents 0.0846
_diffrn_reflns_av_sigmaI/netI 0.0620
_diffrn_reflns_limit_h_max 20
_diffrn_reflns_limit_h_min -20
_diffrn_reflns_limit_k_max 11
_diffrn_reflns_limit_k_min -11
_diffrn_reflns_limit_l_max 25
_diffrn_reflns_limit_l_min -27
_diffrn_reflns_number 12367
_diffrn_reflns_theta_full 27.48
_diffrn_reflns_theta_max 27.48
_diffrn_reflns_theta_min 0.98
_exptl_absorpt_coefficient_mu 4.122
_exptl_absorpt_correction_T_max 0.8525
_exptl_absorpt_correction_T_min 0.4255
_exptl_crystal_density_diffrn 1.514
_exptl_crystal_density_method 'not measured'
_exptl_crystal_F_000 1360
_exptl_crystal_size_max 0.25
_exptl_crystal_size_mid 0.23
_exptl_crystal_size_min 0.04
_refine_diff_density_max 6.798
_refine_diff_density_min -7.077
_refine_diff_density_rms 0.456
_refine_ls_abs_structure_details 'Flack H D (1983), Acta Cryst. A39, 876-881'
_refine_ls_abs_structure_Flack 0.00
_refine_ls_extinction_method none
_refine_ls_goodness_of_fit_ref 1.124
_refine_ls_hydrogen_treatment fixed
_refine_ls_matrix_type full
_refine_ls_number_parameters 295
_refine_ls_number_reflns 6372
_refine_ls_number_restraints 1
_refine_ls_restrained_S_all 1.124
_refine_ls_R_factor_all 0.1384
_refine_ls_R_factor_gt 0.1243
_refine_ls_shift/su_max 2.181
_refine_ls_shift/su_mean 0.027
_refine_ls_structure_factor_coef Fsqd
_refine_ls_weighting_details 'calc w=1/[\s^2^(Fo^2^)+(0.0001P)^2^+523.6761P] where P=(Fo^2^+2Fc^2^)/3'
_refine_ls_weighting_scheme calc
_refine_ls_wR_factor_gt 0.2919
_refine_ls_wR_factor_ref 0.3036
_reflns_number_gt 5649
_reflns_number_total 6372
_reflns_threshold_expression >2sigma(I)
_cod_data_source_file om100653v_si_001.cif
_cod_data_source_block tak
_cod_original_cell_volume 2933.7(7)
_cod_database_code 4066813

loop_
_symmetry_equiv_pos_as_xyz
'x, y, z'
'-x, y, -z'
'x+1/2, y+1/2, z'
'-x+1/2, y+1/2, -z'

loop_
_atom_site_label
_atom_site_type_symbol
_atom_site_fract_x
_atom_site_fract_y
_atom_site_fract_z
_atom_site_U_iso_or_equiv
_atom_site_adp_type
_atom_site_occupancy
_atom_site_symmetry_multiplicity
_atom_site_calc_flag
_atom_site_refinement_flags
W1 W 0.15978(6) 0.27598(16) 0.36118(4) 0.0329(3) Uani 1 1 d .
Si1 Si 0.1411(5) 0.1658(9) 0.2447(4) 0.0332(17) Uani 1 1 d .
Si2 Si 0.1077(6) 0.4049(8) 0.1383(4) 0.0356(18) Uani 1 1 d .
Si3 Si 0.2929(4) 0.2961(8) 0.1725(3) 0.0273(15) Uani 1 1 d .
Si4 Si 0.1554(6) 0.0768(9) 0.1069(5) 0.0367(18) Uani 1 1 d .
O1 O 0.2518(17) 0.580(3) 0.3638(13) 0.057(7) Uani 1 1 d .
O2 O 0.3420(18) 0.215(3) 0.4239(15) 0.068(8) Uani 1 1 d .
O3 O 0.173(3) -0.010(3) 0.2443(17) 0.118(17) Uani 1 1 d .
C1 C 0.224(2) 0.473(3) 0.3581(16) 0.042(8) Uani 1 1 d .
C2 C 0.2750(18) 0.236(3) 0.4005(12) 0.033(7) Uani 1 1 d .
C3 C 0.196(3) -0.118(4) 0.286(2) 0.073(13) Uani 1 1 d .
H1 H 0.2361 -0.0771 0.3203 0.109 Uiso 1 1 calc R
H2 H 0.2228 -0.1995 0.2646 0.109 Uiso 1 1 calc R
H3 H 0.1451 -0.1550 0.3056 0.109 Uiso 1 1 calc R
C4 C 0.183(2) 0.246(2) 0.1731(14) 0.039(8) Uani 1 1 d .
C5 C 0.0029(18) 0.318(6) 0.095(2) 0.13(3) Uani 1 1 d .
H4 H -0.0149 0.2322 0.1201 0.191 Uiso 1 1 calc R
H5 H 0.0140 0.2851 0.0520 0.191 Uiso 1 1 calc R
H6 H -0.0424 0.3933 0.0924 0.191 Uiso 1 1 calc R
C6 C 0.1020(19) 0.546(3) 0.1985(15) 0.039(7) Uani 1 1 d .
H7 H 0.1570 0.5528 0.2240 0.058 Uiso 1 1 calc R
H8 H 0.0574 0.5195 0.2267 0.058 Uiso 1 1 calc R
H9 H 0.0884 0.6421 0.1779 0.058 Uiso 1 1 calc R
C7 C 0.140(4) 0.504(4) 0.0684(17) 0.082(17) Uani 1 1 d .
H10 H 0.1601 0.6042 0.0812 0.123 Uiso 1 1 calc R
H11 H 0.0911 0.5126 0.0363 0.123 Uiso 1 1 calc R
H12 H 0.1860 0.4491 0.0500 0.123 Uiso 1 1 calc R
C8 C 0.3383(18) 0.291(8) 0.0904(18) 0.075(16) Uani 1 1 d .
H13 H 0.2946 0.2549 0.0580 0.113 Uiso 1 1 calc R
H14 H 0.3877 0.2242 0.0923 0.113 Uiso 1 1 calc R
H15 H 0.3560 0.3920 0.0789 0.113 Uiso 1 1 calc R
C9 C 0.315(2) 0.485(5) 0.198(2) 0.074(14) Uani 1 1 d .
H16 H 0.3059 0.5526 0.1616 0.111 Uiso 1 1 calc R
H17 H 0.3744 0.4921 0.2164 0.111 Uiso 1 1 calc R
H18 H 0.2770 0.5125 0.2313 0.111 Uiso 1 1 calc R
C10 C 0.3619(17) 0.173(4) 0.2323(15) 0.039(7) Uani 1 1 d .
H19 H 0.3436 0.1867 0.2756 0.058 Uiso 1 1 calc R
H20 H 0.4219 0.2021 0.2318 0.058 Uiso 1 1 calc R
H21 H 0.3553 0.0679 0.2198 0.058 Uiso 1 1 calc R
C11 C 0.044(3) -0.009(5) 0.1186(19) 0.078(15) Uani 1 1 d .
H22 H 0.0318 -0.0876 0.0868 0.117 Uiso 1 1 calc R
H23 H 0.0008 0.0695 0.1130 0.117 Uiso 1 1 calc R
H24 H 0.0446 -0.0506 0.1619 0.117 Uiso 1 1 calc R
C12 C 0.147(2) 0.137(3) 0.0235(12) 0.035(6) Uani 1 1 d .
H25 H 0.2002 0.1839 0.0135 0.052 Uiso 1 1 calc R
H26 H 0.0999 0.2086 0.0165 0.052 Uiso 1 1 calc R
H27 H 0.1353 0.0499 -0.0045 0.052 Uiso 1 1 calc R
C13 C 0.234(2) -0.071(3) 0.1126(16) 0.048(8) Uani 1 1 d .
H28 H 0.2374 -0.1162 0.0702 0.072 Uiso 1 1 calc R
H29 H 0.2170 -0.1470 0.1429 0.072 Uiso 1 1 calc R
H30 H 0.2895 -0.0296 0.1279 0.072 Uiso 1 1 calc R
C14 C 0.009(2) 0.272(7) 0.3668(10) 0.074(15) Uani 1 1 d .
C15 C 0.057(2) 0.392(4) 0.4145(14) 0.050(12) Uani 1 1 d .
C16 C 0.1019(18) 0.304(2) 0.4599(13) 0.030(6) Uani 1 1 d .
C17 C 0.094(2) 0.150(4) 0.4427(14) 0.048(10) Uani 1 1 d .
C18 C 0.0331(15) 0.146(5) 0.3857(16) 0.052(11) Uani 1 1 d .
C19 C -0.060(2) 0.338(5) 0.3148(15) 0.060(12) Uani 1 1 d .
H31 H -0.0429 0.4384 0.3024 0.090 Uiso 1 1 calc R
H32 H -0.1154 0.3430 0.3330 0.090 Uiso 1 1 calc R
H33 H -0.0646 0.2732 0.2769 0.090 Uiso 1 1 calc R
C20 C 0.040(2) 0.567(5) 0.412(3) 0.087(18) Uani 1 1 d .
H34 H -0.0031 0.5929 0.4407 0.131 Uiso 1 1 calc R
H35 H 0.0206 0.5958 0.3677 0.131 Uiso 1 1 calc R
H36 H 0.0934 0.6202 0.4249 0.131 Uiso 1 1 calc R
C21 C 0.152(2) 0.353(4) 0.515(2) 0.079(16) Uani 1 1 d .
H37 H 0.1888 0.4358 0.5038 0.118 Uiso 1 1 calc R
H38 H 0.1875 0.2708 0.5331 0.118 Uiso 1 1 calc R
H39 H 0.1146 0.3877 0.5476 0.118 Uiso 1 1 calc R
C22 C 0.127(2) 0.012(6) 0.479(2) 0.073(13) Uani 1 1 d .
H40 H 0.1693 0.0413 0.5134 0.110 Uiso 1 1 calc R
H41 H 0.1525 -0.0562 0.4494 0.110 Uiso 1 1 calc R
H42 H 0.0791 -0.0388 0.4975 0.110 Uiso 1 1 calc R
C23 C -0.0085(18) 0.007(4) 0.3569(17) 0.043(7) Uani 1 1 d .
H43 H -0.0658 0.0312 0.3377 0.064 Uiso 1 1 calc R
H44 H -0.0126 -0.0684 0.3905 0.064 Uiso 1 1 calc R
H45 H 0.0258 -0.0325 0.3237 0.064 Uiso 1 1 calc R

loop_
_atom_site_aniso_label
_atom_site_aniso_U_11
_atom_site_aniso_U_22
_atom_site_aniso_U_33
_atom_site_aniso_U_23
_atom_site_aniso_U_13
_atom_site_aniso_U_12
W1 0.0264(4) 0.0445(5) 0.0283(4) 0.0041(8) 0.0056(3) 0.0035(8)
Si1 0.037(4) 0.034(4) 0.030(4) -0.001(3) 0.010(3) -0.012(3)
Si2 0.049(5) 0.021(4) 0.037(4) -0.004(3) 0.000(4) 0.007(3)
Si3 0.035(3) 0.006(4) 0.041(3) -0.004(3) 0.008(3) -0.004(3)
Si4 0.044(5) 0.022(4) 0.044(5) -0.002(3) 0.002(4) 0.000(3)
O1 0.066(16) 0.033(13) 0.077(18) 0.003(12) 0.042(14) 0.002(11)
O2 0.065(17) 0.052(15) 0.09(2) -0.028(14) 0.009(15) -0.017(12)
O3 0.24(5) 0.032(15) 0.08(2) 0.004(15) -0.01(3) 0.05(2)
C1 0.07(2) 0.000(10) 0.057(19) -0.004(10) 0.018(16) 0.011(12)
C2 0.038(14) 0.033(17) 0.023(11) -0.002(9) -0.029(10) -0.010(10)
C3 0.10(3) 0.030(18) 0.09(3) 0.014(19) 0.02(3) 0.03(2)
C4 0.067(18) 0.000(12) 0.058(17) 0.009(9) 0.044(15) 0.022(10)
C5 0.027(14) 0.20(5) 0.15(4) 0.19(4) -0.053(19) -0.04(2)
C6 0.034(15) 0.039(16) 0.043(16) -0.008(13) -0.001(13) 0.018(12)
C7 0.18(5) 0.031(18) 0.034(18) 0.026(15) -0.02(2) 0.05(2)
C8 0.027(13) 0.11(4) 0.09(3) -0.07(3) 0.010(15) -0.03(3)
C9 0.036(19) 0.09(3) 0.09(3) -0.06(3) 0.02(2) 0.00(2)
C10 0.024(13) 0.046(17) 0.048(17) 0.010(14) 0.017(12) 0.008(12)
C11 0.14(5) 0.04(2) 0.05(2) 0.000(18) 0.03(3) -0.04(3)
C12 0.046(16) 0.038(15) 0.019(12) 0.001(11) -0.005(11) 0.007(13)
C13 0.08(2) 0.019(13) 0.050(19) -0.020(13) 0.002(17) -0.002(14)
C14 0.057(19) 0.15(4) 0.012(10) 0.00(2) 0.004(12) 0.10(3)
C15 0.07(2) 0.06(2) 0.021(15) -0.026(14) -0.025(16) 0.055(19)
C16 0.045(14) 0.000(12) 0.044(14) 0.000(9) 0.002(11) 0.003(9)
C17 0.07(2) 0.05(2) 0.021(14) 0.019(14) 0.041(16) 0.038(19)
C18 0.000(10) 0.13(4) 0.031(16) 0.00(2) 0.010(11) 0.011(16)
C19 0.043(17) 0.10(3) 0.033(16) 0.028(17) -0.013(14) 0.022(18)
C20 0.021(16) 0.06(2) 0.19(6) -0.04(3) 0.05(3) 0.003(15)
C21 0.05(2) 0.04(2) 0.14(4) -0.02(2) -0.05(3) 0.000(16)
C22 0.04(2) 0.10(4) 0.08(3) 0.02(3) 0.03(2) 0.00(2)
C23 0.022(13) 0.040(17) 0.07(2) 0.000(15) -0.006(13) 0.005(12)

loop_
_atom_type_symbol
_atom_type_description
_atom_type_scat_dispersion_real
_atom_type_scat_dispersion_imag
_atom_type_scat_source
C C 0.0033 0.0016 'International Tables Vol C Tables 4.2.6.8 and 6.1.1.4'
H H 0.0000 0.0000 'International Tables Vol C Tables 4.2.6.8 and 6.1.1.4'
O O 0.0106 0.0060 'International Tables Vol C Tables 4.2.6.8 and 6.1.1.4'
Si Si 0.0817 0.0704 'International Tables Vol C Tables 4.2.6.8 and 6.1.1.4'
W W -0.8490 6.8722 'International Tables Vol C Tables 4.2.6.8 and 6.1.1.4'

loop_
_geom_angle_atom_site_label_1
_geom_angle_atom_site_label_2
_geom_angle_atom_site_label_3
_geom_angle
C2 W1 C1 74.2(12)
C2 W1 C15 123.0(11)
C1 W1 C15 89.5(14)
C2 W1 C16 93.7(11)
C1 W1 C16 99.5(10)
C15 W1 C16 34.8(10)
C2 W1 C17 93.4(12)
C1 W1 C17 133.5(13)
C15 W1 C17 59.7(12)
C16 W1 C17 35.5(10)
C2 W1 C14 150.0(11)
C1 W1 C14 120.7(18)
C15 W1 C14 40.3(15)
C16 W1 C14 59.7(9)
C17 W1 C14 57.1(13)
C2 W1 C18 125.4(12)
C1 W1 C18 148.0(13)
C15 W1 C18 59.0(14)
C16 W1 C18 58.1(11)
C17 W1 C18 35.7(13)
C14 W1 C18 30.1(19)
C2 W1 Si1 110.5(8)
C1 W1 Si1 108.4(9)
C15 W1 Si1 126.5(8)
C16 W1 Si1 147.0(7)
C17 W1 Si1 117.9(10)
C14 W1 Si1 90.3(8)
C18 W1 Si1 89.1(9)
O3 Si1 C4 103.8(16)
O3 Si1 W1 110.6(13)
C4 Si1 W1 126.4(10)
C6 Si2 C7 104.7(17)
C6 Si2 C4 108.5(13)
C7 Si2 C4 117.2(16)
C6 Si2 C5 121(2)
C7 Si2 C5 96.0(19)
C4 Si2 C5 109.8(16)
C4 Si3 C9 113.4(14)
C4 Si3 C8 115.8(13)
C9 Si3 C8 102(2)
C4 Si3 C10 110.2(12)
C9 Si3 C10 105(2)
C8 Si3 C10 110(2)
C13 Si4 C12 106.1(15)
C13 Si4 C11 108.7(19)
C12 Si4 C11 103.8(17)
C13 Si4 C4 112.9(14)
C12 Si4 C4 114.8(12)
C11 Si4 C4 110.0(15)
C3 O3 Si1 138(3)
O1 C1 W1 170(3)
O2 C2 W1 179(3)
Si3 C4 Si1 121.1(19)
Si3 C4 Si2 111.6(11)
Si1 C4 Si2 110.2(13)
Si3 C4 Si4 109.0(11)
Si1 C4 Si4 101.1(11)
Si2 C4 Si4 101.5(16)
C18 C14 C19 137(5)
C18 C14 C15 107(3)
C19 C14 C15 116(4)
C18 C14 W1 75.7(18)
C19 C14 W1 126(3)
C15 C14 W1 66.7(19)
C16 C15 C20 132(3)
C16 C15 C14 103(3)
C20 C15 C14 125(3)
C16 C15 W1 74.5(17)
C20 C15 W1 124(3)
C14 C15 W1 73.0(13)
C15 C16 C21 127(3)
C15 C16 C17 110(3)
C21 C16 C17 123(3)
C15 C16 W1 70.7(17)
C21 C16 W1 122(3)
C17 C16 W1 73.1(15)
C16 C17 C18 105(3)
C16 C17 C22 130(4)
C18 C17 C22 124(4)
C16 C17 W1 71.5(18)
C18 C17 W1 73.7(17)
C22 C17 W1 127(2)
C14 C18 C17 114(4)
C14 C18 C23 121(3)
C17 C18 C23 125(4)
C14 C18 W1 74(3)
C17 C18 W1 70.6(18)
C23 C18 W1 131(2)

loop_
_geom_bond_atom_site_label_1
_geom_bond_atom_site_label_2
_geom_bond_distance
W1 C2 1.96(2)
W1 C1 2.04(3)
W1 C15 2.29(3)
W1 C16 2.34(3)
W1 C17 2.36(3)
W1 C14 2.38(4)
W1 C18 2.40(3)
W1 Si1 2.620(8)
Si1 O3 1.66(3)
Si1 C4 1.83(3)
Si2 C6 1.79(3)
Si2 C7 1.82(4)
Si2 C4 1.95(3)
Si2 C5 1.97(4)
Si3 C4 1.79(3)
Si3 C9 1.80(4)
Si3 C8 1.91(3)
Si3 C10 1.93(3)
Si4 C13 1.80(3)
Si4 C12 1.82(3)
Si4 C11 1.94(5)
Si4 C4 2.07(3)
O1 C1 1.06(4)
O2 C2 1.14(4)
O3 C3 1.33(5)
C14 C18 1.24(8)
C14 C19 1.59(3)
C14 C15 1.61(7)
C15 C16 1.38(4)
C15 C20 1.59(5)
C16 C21 1.42(5)
C16 C17 1.43(4)
C17 C18 1.46(5)
C17 C22 1.52(5)
C18 C23 1.51(5)
